data_2237779
loop_
_publ_author_name
'Wu, Min'
'Hu, Yi-Min'

_publ_section_title
;
 2-Tosyl-2,3,3a,4,9,9a-hexahydro-1<i>H</i>-benzo[<i>f</i>]isoindol-1-one
;
_journal_coeditor_code BV2220
_journal_issue 6
_journal_name_full 'Acta Crystallographica Section E'
_journal_page_first o926
_journal_paper_doi 10.1107/S1600536813011045
_journal_volume 69
_journal_year 2013
_chemical_formula_iupac 'C19 H19 N O3 S'
_chemical_formula_moiety 'C19 H19 N O3 S'
_chemical_formula_sum 'C19 H19 N O3 S'
_chemical_formula_weight 341.41
_chemical_name_systematic
;
2-Tosyl-2,3,3a,4,9,9a-hexahydro-1<i>H</i>-benzo[<i>f</i>]isoindol-1-one
;
_space_group_IT_number 2
_symmetry_cell_setting triclinic
_symmetry_space_group_name_Hall '-P 1'
_symmetry_space_group_name_H-M 'P -1'
_atom_sites_solution_hydrogens geom
_atom_sites_solution_primary direct
_atom_sites_solution_secondary difmap
_audit_creation_method SHELXL-97
_cell_angle_alpha 89.312(2)
_cell_angle_beta 87.395(3)
_cell_angle_gamma 81.224(2)
_cell_formula_units_Z 2
_cell_length_a 6.4389(8)
_cell_length_b 8.4336(11)
_cell_length_c 15.4958(12)
_cell_measurement_reflns_used 3121
_cell_measurement_temperature 291(2)
_cell_measurement_theta_max 23.55
_cell_measurement_theta_min 2.11
_cell_volume 830.75(16)
_computing_cell_refinement 'SAINT (Bruker, 2000)'
_computing_data_collection 'SMART (Bruker, 2000)'
_computing_data_reduction 'SAINT (Bruker, 2000)'
_computing_molecular_graphics 'SHELXTL (Sheldrick, 2008)'
_computing_publication_material 'SHELXTL (Sheldrick, 2008)'
_computing_structure_refinement 'SHELXTL (Sheldrick, 2008)'
_computing_structure_solution 'SHELXTL (Sheldrick, 2008)'
_diffrn_ambient_temperature 291(2)
_diffrn_measured_fraction_theta_full 0.975
_diffrn_measured_fraction_theta_max 0.975
_diffrn_measurement_device_type 'Bruker SMART APEX CCD'
_diffrn_measurement_method 'phi and omega scans'
_diffrn_radiation_monochromator graphite
_diffrn_radiation_source 'sealed tube'
_diffrn_radiation_type MoK\a
_diffrn_radiation_wavelength 0.71073
_diffrn_reflns_av_R_equivalents 0.0409
_diffrn_reflns_av_sigmaI/netI 0.0810
_diffrn_reflns_limit_h_max 8
_diffrn_reflns_limit_h_min -8
_diffrn_reflns_limit_k_max 10
_diffrn_reflns_limit_k_min -10
_diffrn_reflns_limit_l_max 18
_diffrn_reflns_limit_l_min -20
_diffrn_reflns_number 7242
_diffrn_reflns_theta_full 27.51
_diffrn_reflns_theta_max 27.51
_diffrn_reflns_theta_min 1.32
_exptl_absorpt_coefficient_mu 0.212
_exptl_absorpt_correction_T_max 0.9549
_exptl_absorpt_correction_T_min 0.9431
_exptl_absorpt_correction_type multi-scan
_exptl_absorpt_process_details '(SADABS; Bruker, 2000)'
_exptl_crystal_colour Colorless
_exptl_crystal_density_diffrn 1.365
_exptl_crystal_density_method 'not measured'
_exptl_crystal_description block
_exptl_crystal_F_000 360
_exptl_crystal_size_max 0.28
_exptl_crystal_size_mid 0.24
_exptl_crystal_size_min 0.22
_refine_diff_density_max 0.191
_refine_diff_density_min -0.266
_refine_ls_extinction_method none
_refine_ls_goodness_of_fit_ref 1.002
_refine_ls_hydrogen_treatment constr
_refine_ls_matrix_type full
_refine_ls_number_parameters 218
_refine_ls_number_reflns 3724
_refine_ls_number_restraints 1
_refine_ls_restrained_S_all 1.003
_refine_ls_R_factor_all 0.1258
_refine_ls_R_factor_gt 0.0554
_refine_ls_shift/su_max 0.002
_refine_ls_shift/su_mean 0.000
_refine_ls_structure_factor_coef Fsqd
_refine_ls_weighting_details 'calc w=1/[\s^2^(Fo^2^)+(0.0538P)^2^+0.0132P] where P=(Fo^2^+2Fc^2^)/3'
_refine_ls_weighting_scheme calc
_refine_ls_wR_factor_gt 0.1132
_refine_ls_wR_factor_ref 0.1397
_reflns_number_gt 1902
_reflns_number_total 3724
_reflns_threshold_expression >2sigma(I)
_cod_data_source_file bv2220.cif
_cod_data_source_block I
_cod_database_code 2237779
_cod_database_fobs_code 2237779

loop_
_symmetry_equiv_pos_as_xyz
'x, y, z'
'-x, -y, -z'

loop_
_atom_site_type_symbol
_atom_site_label
_atom_site_fract_x
_atom_site_fract_y
_atom_site_fract_z
_atom_site_U_iso_or_equiv
_atom_site_adp_type
_atom_site_calc_flag
_atom_site_refinement_flags
_atom_site_occupancy
_atom_site_symmetry_multiplicity
C C1 0.3560(5) 0.2477(3) 1.14379(19) 0.0529(8) Uani d . 1 1
H H1 0.2229 0.2911 1.1658 0.063 Uiso calc R 1 1
C C2 0.5104(6) 0.1853(4) 1.1995(2) 0.0632(9) Uani d . 1 1
H H2 0.4793 0.1846 1.2587 0.076 Uiso calc R 1 1
C C3 0.7085(6) 0.1248(4) 1.1681(2) 0.0632(9) Uani d . 1 1
H H3 0.8121 0.0837 1.2058 0.076 Uiso calc R 1 1
C C4 0.7530(5) 0.1253(3) 1.0804(2) 0.0516(8) Uani d . 1 1
H H4 0.8885 0.0863 1.0593 0.062 Uiso calc R 1 1
C C5 0.6001(4) 0.1827(3) 1.02266(18) 0.0402(7) Uani d . 1 1
C C6 0.3994(4) 0.2456(3) 1.05538(18) 0.0420(7) Uani d . 1 1
C C7 0.2351(4) 0.3035(4) 0.99167(19) 0.0509(8) Uani d . 1 1
H H7A 0.1217 0.3744 1.0211 0.061 Uiso calc R 1 1
H H7B 0.1771 0.2121 0.9711 0.061 Uiso calc R 1 1
C C8 0.3179(4) 0.3927(3) 0.91382(17) 0.0402(7) Uani d . 1 1
H H8 0.2959 0.5078 0.9264 0.048 Uiso calc R 1 1
C C9 0.5518(4) 0.3398(3) 0.88727(16) 0.0383(7) Uani d . 1 1
H H9 0.6331 0.4209 0.9067 0.046 Uiso calc R 1 1
C C10 0.6378(4) 0.1798(3) 0.92661(17) 0.0421(7) Uani d . 1 1
H H10A 0.5702 0.0963 0.9024 0.050 Uiso calc R 1 1
H H10B 0.7876 0.1552 0.9127 0.050 Uiso calc R 1 1
C C11 0.5606(4) 0.3383(4) 0.78857(18) 0.0474(8) Uani d . 1 1
H H11A 0.6051 0.4355 0.7652 0.057 Uiso calc R 1 1
H H11B 0.6567 0.2464 0.7666 0.057 Uiso calc R 1 1
C C12 0.1997(5) 0.3657(4) 0.83510(19) 0.0478(7) Uani d . 1 1
C C13 0.1097(4) 0.4760(3) 0.64007(17) 0.0424(7) Uani d . 1 1
C C14 -0.0883(4) 0.4722(4) 0.61141(18) 0.0510(8) Uani d . 1 1
H H14 -0.1412 0.3758 0.6087 0.061 Uiso calc R 1 1
C C15 -0.2072(5) 0.6144(5) 0.58664(19) 0.0614(9) Uani d . 1 1
H H15 -0.3399 0.6120 0.5658 0.074 Uiso calc R 1 1
C C16 -0.1359(6) 0.7594(4) 0.59177(19) 0.0621(9) Uani d . 1 1
C C17 0.0634(6) 0.7592(4) 0.6211(2) 0.0703(10) Uani d . 1 1
H H17 0.1151 0.8558 0.6252 0.084 Uiso calc R 1 1
C C18 0.1867(5) 0.6194(4) 0.6445(2) 0.0631(9) Uani d . 1 1
H H18 0.3215 0.6214 0.6632 0.076 Uiso calc R 1 1
C C19 -0.2678(6) 0.9147(5) 0.5653(2) 0.0981(14) Uani d . 1 1
H H19A -0.2730 0.9919 0.6106 0.147 Uiso calc R 1 1
H H19B -0.4078 0.8957 0.5549 0.147 Uiso calc R 1 1
H H19C -0.2064 0.9551 0.5135 0.147 Uiso calc R 1 1
N N1 0.3425(3) 0.3281(3) 0.76626(14) 0.0429(6) Uani d . 1 1
O O1 0.0116(3) 0.3754(3) 0.83041(14) 0.0784(8) Uani d . 1 1
O O2 0.4664(3) 0.2878(3) 0.61566(13) 0.0654(6) Uani d U 1 1
O O3 0.1562(4) 0.1696(2) 0.66729(15) 0.0769(7) Uani d . 1 1
S S1 0.27381(13) 0.29881(9) 0.66632(5) 0.0514(3) Uani d U 1 1

loop_
_atom_site_aniso_label
_atom_site_aniso_U_11
_atom_site_aniso_U_22
_atom_site_aniso_U_33
_atom_site_aniso_U_12
_atom_site_aniso_U_13
_atom_site_aniso_U_23
C1 0.062(2) 0.0443(18) 0.051(2) -0.0084(16) 0.0091(17) -0.0015(15)
C2 0.088(3) 0.062(2) 0.0405(19) -0.015(2) -0.0038(19) -0.0014(16)
C3 0.073(3) 0.062(2) 0.056(2) -0.012(2) -0.0174(19) 0.0071(17)
C4 0.0528(19) 0.0468(18) 0.056(2) -0.0073(15) -0.0084(16) 0.0053(15)
C5 0.0443(17) 0.0313(15) 0.0456(18) -0.0079(13) -0.0024(14) 0.0049(12)
C6 0.0468(18) 0.0358(16) 0.0434(18) -0.0082(14) 0.0033(14) 0.0000(13)
C7 0.0381(17) 0.0528(19) 0.060(2) -0.0048(14) 0.0082(15) 0.0021(15)
C8 0.0320(16) 0.0358(16) 0.0514(18) -0.0013(12) 0.0003(13) 0.0006(13)
C9 0.0311(15) 0.0395(16) 0.0451(17) -0.0082(12) -0.0022(12) 0.0026(12)
C10 0.0351(16) 0.0374(16) 0.0523(19) -0.0018(13) 0.0004(13) -0.0018(13)
C11 0.0303(16) 0.058(2) 0.0524(19) -0.0017(14) -0.0056(13) 0.0079(14)
C12 0.0337(17) 0.055(2) 0.054(2) -0.0039(14) -0.0043(15) 0.0103(15)
C13 0.0415(17) 0.0445(17) 0.0409(17) -0.0038(14) -0.0073(13) 0.0063(13)
C14 0.0422(18) 0.065(2) 0.0459(19) -0.0080(16) -0.0033(15) 0.0028(15)
C15 0.0412(19) 0.089(3) 0.049(2) 0.0066(19) -0.0047(15) 0.0037(19)
C16 0.068(2) 0.069(2) 0.0385(19) 0.0218(19) 0.0013(17) 0.0017(16)
C17 0.089(3) 0.050(2) 0.070(2) -0.001(2) -0.020(2) 0.0058(18)
C18 0.057(2) 0.055(2) 0.078(3) -0.0072(18) -0.0216(18) 0.0065(18)
C19 0.115(3) 0.087(3) 0.073(3) 0.046(3) -0.009(2) 0.013(2)
N1 0.0325(13) 0.0520(15) 0.0437(15) -0.0036(11) -0.0070(11) 0.0052(11)
O1 0.0266(12) 0.135(2) 0.0729(17) -0.0107(13) -0.0060(11) 0.0115(15)
O2 0.0576(12) 0.0761(16) 0.0547(14) 0.0166(12) -0.0041(9) -0.0101(11)
O3 0.0937(18) 0.0507(14) 0.0942(18) -0.0258(13) -0.0428(14) 0.0088(12)
S1 0.0530(5) 0.0458(5) 0.0553(5) -0.0035(4) -0.0151(4) -0.0002(4)

loop_
_atom_type_symbol
_atom_type_description
_atom_type_scat_dispersion_real
_atom_type_scat_dispersion_imag
_atom_type_scat_source
C C 0.0033 0.0016 'International Tables Vol C Tables 4.2.6.8 and 6.1.1.4'
H H 0.0000 0.0000 'International Tables Vol C Tables 4.2.6.8 and 6.1.1.4'
N N 0.0061 0.0033 'International Tables Vol C Tables 4.2.6.8 and 6.1.1.4'
O O 0.0106 0.0060 'International Tables Vol C Tables 4.2.6.8 and 6.1.1.4'
S S 0.1246 0.1234 'International Tables Vol C Tables 4.2.6.8 and 6.1.1.4'

loop_
_geom_angle_atom_site_label_1
_geom_angle_atom_site_label_2
_geom_angle_atom_site_label_3
_geom_angle
C2 C1 C6 120.1(3)
C2 C1 H1 119.9
C6 C1 H1 119.9
C3 C2 C1 120.5(3)
C3 C2 H2 119.7
C1 C2 H2 119.7
C2 C3 C4 119.4(3)
C2 C3 H3 120.3
C4 C3 H3 120.3
C3 C4 C5 121.4(3)
C3 C4 H4 119.3
C5 C4 H4 119.3
C4 C5 C6 118.6(3)
C4 C5 C10 123.6(3)
C6 C5 C10 117.8(2)
C1 C6 C5 119.8(3)
C1 C6 C7 122.5(3)
C5 C6 C7 117.7(2)
C6 C7 C8 113.8(2)
C6 C7 H7A 108.8
C8 C7 H7A 108.8
C6 C7 H7B 108.8
C8 C7 H7B 108.8
H7A C7 H7B 107.7
C12 C8 C7 110.1(2)
C12 C8 C9 105.1(2)
C7 C8 C9 115.3(2)
C12 C8 H8 108.7
C7 C8 H8 108.7
C9 C8 H8 108.7
C10 C9 C11 113.2(2)
C10 C9 C8 112.0(2)
C11 C9 C8 105.2(2)
C10 C9 H9 108.8
C11 C9 H9 108.8
C8 C9 H9 108.8
C5 C10 C9 110.7(2)
C5 C10 H10A 109.5
C9 C10 H10A 109.5
C5 C10 H10B 109.5
C9 C10 H10B 109.5
H10A C10 H10B 108.1
N1 C11 C9 104.1(2)
N1 C11 H11A 110.9
C9 C11 H11A 110.9
N1 C11 H11B 110.9
C9 C11 H11B 110.9
H11A C11 H11B 108.9
O1 C12 N1 124.1(3)
O1 C12 C8 127.0(3)
N1 C12 C8 108.8(2)
C14 C13 C18 120.4(3)
C14 C13 S1 120.8(2)
C18 C13 S1 118.7(2)
C13 C14 C15 118.6(3)
C13 C14 H14 120.7
C15 C14 H14 120.7
C16 C15 C14 122.2(3)
C16 C15 H15 118.9
C14 C15 H15 118.9
C15 C16 C17 117.7(3)
C15 C16 C19 121.9(4)
C17 C16 C19 120.4(4)
C18 C17 C16 121.4(3)
C18 C17 H17 119.3
C16 C17 H17 119.3
C17 C18 C13 119.6(3)
C17 C18 H18 120.2
C13 C18 H18 120.2
C16 C19 H19A 109.5
C16 C19 H19B 109.5
H19A C19 H19B 109.5
C16 C19 H19C 109.5
H19A C19 H19C 109.5
H19B C19 H19C 109.5
C12 N1 C11 112.5(2)
C12 N1 S1 123.75(19)
C11 N1 S1 123.24(19)
O3 S1 O2 119.80(15)
O3 S1 N1 108.71(13)
O2 S1 N1 104.22(12)
O3 S1 C13 109.13(14)
O2 S1 C13 109.42(13)
N1 S1 C13 104.41(12)

loop_
_geom_bond_atom_site_label_1
_geom_bond_atom_site_label_2
_geom_bond_distance
C1 C2 1.385(4)
C1 C6 1.385(4)
C1 H1 0.9300
C2 C3 1.369(4)
C2 H2 0.9300
C3 C4 1.378(4)
C3 H3 0.9300
C4 C5 1.388(4)
C4 H4 0.9300
C5 C6 1.396(4)
C5 C10 1.497(4)
C6 C7 1.503(4)
C7 C8 1.532(4)
C7 H7A 0.9700
C7 H7B 0.9700
C8 C12 1.504(4)
C8 C9 1.542(3)
C8 H8 0.9800
C9 C10 1.511(3)
C9 C11 1.528(4)
C9 H9 0.9800
C10 H10A 0.9700
C10 H10B 0.9700
C11 N1 1.477(3)
C11 H11A 0.9700
C11 H11B 0.9700
C12 O1 1.207(3)
C12 N1 1.383(3)
C13 C14 1.374(4)
C13 C18 1.379(4)
C13 S1 1.749(3)
C14 C15 1.381(4)
C14 H14 0.9300
C15 C16 1.375(5)
C15 H15 0.9300
C16 C17 1.381(5)
C16 C19 1.511(4)
C17 C18 1.372(4)
C17 H17 0.9300
C18 H18 0.9300
C19 H19A 0.9600
C19 H19B 0.9600
C19 H19C 0.9600
N1 S1 1.661(2)
O2 S1 1.428(2)
O3 S1 1.419(2)

loop_
_geom_hbond_atom_site_label_D
_geom_hbond_atom_site_label_H
_geom_hbond_atom_site_label_A
_geom_hbond_site_symmetry_A
_geom_hbond_distance_DH
_geom_hbond_distance_HA
_geom_hbond_distance_DA
_geom_hbond_angle_DHA
C10 H10A Cg1 2_657 0.97 2.63 3.555(3) 159

loop_
_geom_torsion_atom_site_label_1
_geom_torsion_atom_site_label_2
_geom_torsion_atom_site_label_3
_geom_torsion_atom_site_label_4
_geom_torsion
C6 C1 C2 C3 1.6(5)
C1 C2 C3 C4 -0.4(5)
C2 C3 C4 C5 -1.4(5)
C3 C4 C5 C6 2.1(4)
C3 C4 C5 C10 -177.4(3)
C2 C1 C6 C5 -1.0(4)
C2 C1 C6 C7 176.7(3)
C4 C5 C6 C1 -0.8(4)
C10 C5 C6 C1 178.6(2)
C4 C5 C6 C7 -178.6(2)
C10 C5 C6 C7 0.9(4)
C1 C6 C7 C8 142.4(3)
C5 C6 C7 C8 -39.9(3)
C6 C7 C8 C12 148.4(2)
C6 C7 C8 C9 29.6(3)
C12 C8 C9 C10 -105.2(3)
C7 C8 C9 C10 16.3(3)
C12 C8 C9 C11 18.1(3)
C7 C8 C9 C11 139.6(2)
C4 C5 C10 C9 -133.4(3)
C6 C5 C10 C9 47.2(3)
C11 C9 C10 C5 -172.8(2)
C8 C9 C10 C5 -54.2(3)
C10 C9 C11 N1 102.2(2)
C8 C9 C11 N1 -20.3(3)
C7 C8 C12 O1 46.7(4)
C9 C8 C12 O1 171.6(3)
C7 C8 C12 N1 -133.7(2)
C9 C8 C12 N1 -8.9(3)
C18 C13 C14 C15 0.5(4)
S1 C13 C14 C15 -176.2(2)
C13 C14 C15 C16 -1.6(5)
C14 C15 C16 C17 1.4(5)
C14 C15 C16 C19 -179.4(3)
C15 C16 C17 C18 0.0(5)
C19 C16 C17 C18 -179.2(3)
C16 C17 C18 C13 -1.1(5)
C14 C13 C18 C17 0.8(5)
S1 C13 C18 C17 177.6(2)
O1 C12 N1 C11 175.1(3)
C8 C12 N1 C11 -4.5(3)
O1 C12 N1 S1 2.8(4)
C8 C12 N1 S1 -176.76(18)
C9 C11 N1 C12 16.0(3)
C9 C11 N1 S1 -171.72(18)
C12 N1 S1 O3 -59.7(3)
C11 N1 S1 O3 128.9(2)
C12 N1 S1 O2 171.5(2)
C11 N1 S1 O2 0.1(3)
C12 N1 S1 C13 56.7(2)
C11 N1 S1 C13 -114.7(2)
C14 C13 S1 O3 -10.0(3)
C18 C13 S1 O3 173.2(2)
C14 C13 S1 O2 122.8(2)
C18 C13 S1 O2 -53.9(3)
C14 C13 S1 N1 -126.1(2)
C18 C13 S1 N1 57.1(3)
